data_4300152
loop_
_publ_author_name
'Christopher G. Pernin'
'James A. Ibers'

_publ_section_title
;
Soluble Yttrium Chalcogenides: Syntheses, Structures, and NMR Properties
of Y[\h3-N(SPPh2)2]3 and Y[\h2-N(SePPh2)2]2[\h3-N(SePPh2)2]
;
_journal_name_full 'Inorganic Chemistry'
_journal_page_first 1222
_journal_page_last 1226
_journal_paper_doi 10.1021/ic990984x
_journal_volume 39
_journal_year 2000
_chemical_formula_sum 'C72 H60 N3 P6 S6 Y'
_chemical_formula_weight 1434.32
_space_group_IT_number 167
_symmetry_cell_setting rhombohedral
_symmetry_space_group_name_Hall '-R 3 2"c'
_symmetry_space_group_name_H-M 'R -3 c :H'
_atom_sites_solution_hydrogens geom
_atom_sites_solution_primary direct
_atom_sites_solution_secondary difmap
_audit_creation_method SHELXL-97
_cell_angle_alpha 90.00
_cell_angle_beta 90.00
_cell_angle_gamma 120.00
_cell_formula_units_Z 6
_cell_length_a 14.927(5)
_cell_length_b 14.927(5)
_cell_length_c 56.047(13)
_cell_measurement_reflns_used all
_cell_measurement_temperature 153(2)
_cell_volume 10815(6)
_computing_cell_refinement 'SAINT PLUS (Bruker, 1999)'
_computing_data_collection 'SMART (Bruker, 1999)'
_computing_data_reduction 'SAINT PLUS (Bruker, 1999)'
_computing_molecular_graphics 'SHELXTL (Bruker, 1999)'
_computing_structure_refinement 'SHELXL-97 (Sheldrick, 1997)'
_computing_structure_solution 'SHELXS-97 (Sheldrick, 1990)'
_diffrn_ambient_temperature 153(2)
_diffrn_measured_fraction_theta_full 1.000
_diffrn_measured_fraction_theta_max 1.000
_diffrn_measurement_device_type 'Bruker SMART 1000 CCD Diffractometer'
_diffrn_radiation_monochromator graphite
_diffrn_radiation_source 'fine-focus sealed tube'
_diffrn_radiation_type MoK\a
_diffrn_radiation_wavelength 0.71073
_diffrn_reflns_av_R_equivalents 0.0950
_diffrn_reflns_av_sigmaI/netI 0.0800
_diffrn_reflns_limit_h_max 17
_diffrn_reflns_limit_h_min -17
_diffrn_reflns_limit_k_max 17
_diffrn_reflns_limit_k_min -17
_diffrn_reflns_limit_l_max 62
_diffrn_reflns_limit_l_min -66
_diffrn_reflns_number 17809
_diffrn_reflns_theta_full 24.99
_diffrn_reflns_theta_max 24.99
_diffrn_reflns_theta_min 1.73
_diffrn_standards_decay_% <2%
_exptl_absorpt_coefficient_mu 1.158
_exptl_absorpt_correction_T_max 0.93
_exptl_absorpt_correction_T_min 0.60
_exptl_absorpt_correction_type 'numerical, face-indexed'
_exptl_crystal_density_diffrn 1.321
_exptl_crystal_density_method 'not measured'
_exptl_crystal_F_000 4428
_exptl_crystal_size_max 0.20mm
_exptl_crystal_size_min 0.09mm
_refine_diff_density_max 0.382
_refine_diff_density_min -0.293
_refine_diff_density_rms 0.070
_refine_ls_extinction_method none
_refine_ls_goodness_of_fit_ref 0.938
_refine_ls_hydrogen_treatment mixed
_refine_ls_matrix_type full
_refine_ls_number_parameters 134
_refine_ls_number_reflns 2128
_refine_ls_number_restraints 0
_refine_ls_restrained_S_all 0.938
_refine_ls_R_factor_all 0.0822
_refine_ls_R_factor_gt 0.0424
_refine_ls_shift/su_max 0.000
_refine_ls_shift/su_mean 0.000
_refine_ls_structure_factor_coef Fsqd
_refine_ls_weighting_details
; calc 
 [1.00000+0.00000exp(0.00(sin\q/\l)^2^)]/ 
   [\s^2^(Fo^2^)+0.0000+0.0000*P+(0.0400P)^2^+0.0000sin\q/\l] 
 where P = 1.00000Fo^2^ + 0.00000Fc^2^ 
;
_refine_ls_weighting_scheme calc
_refine_ls_wR_factor_gt 0.0797
_refine_ls_wR_factor_ref 0.0908
_reflns_number_gt 1451
_reflns_number_total 2128
_reflns_threshold_expression >2sigma(I)
_cod_original_sg_symbol_H-M 'R -3 c'
_cod_database_code 4300152

loop_
_symmetry_equiv_pos_as_xyz
'x, y, z'
'-y, x-y, z'
'-x+y, -x, z'
'y, x, -z+1/2'
'x-y, -y, -z+1/2'
'-x, -x+y, -z+1/2'
'x+2/3, y+1/3, z+1/3'
'-y+2/3, x-y+1/3, z+1/3'
'-x+y+2/3, -x+1/3, z+1/3'
'y+2/3, x+1/3, -z+5/6'
'x-y+2/3, -y+1/3, -z+5/6'
'-x+2/3, -x+y+1/3, -z+5/6'
'x+1/3, y+2/3, z+2/3'
'-y+1/3, x-y+2/3, z+2/3'
'-x+y+1/3, -x+2/3, z+2/3'
'y+1/3, x+2/3, -z+7/6'
'x-y+1/3, -y+2/3, -z+7/6'
'-x+1/3, -x+y+2/3, -z+7/6'
'-x, -y, -z'
'y, -x+y, -z'
'x-y, x, -z'
'-y, -x, z-1/2'
'-x+y, y, z-1/2'
'x, x-y, z-1/2'
'-x+2/3, -y+1/3, -z+1/3'
'y+2/3, -x+y+1/3, -z+1/3'
'x-y+2/3, x+1/3, -z+1/3'
'-y+2/3, -x+1/3, z-1/6'
'-x+y+2/3, y+1/3, z-1/6'
'x+2/3, x-y+1/3, z-1/6'
'-x+1/3, -y+2/3, -z+2/3'
'y+1/3, -x+y+2/3, -z+2/3'
'x-y+1/3, x+2/3, -z+2/3'
'-y+1/3, -x+2/3, z+1/6'
'-x+y+1/3, y+2/3, z+1/6'
'x+1/3, x-y+2/3, z+1/6'

loop_
_atom_site_label
_atom_site_type_symbol
_atom_site_fract_x
_atom_site_fract_y
_atom_site_fract_z
_atom_site_U_iso_or_equiv
_atom_site_adp_type
_atom_site_occupancy
_atom_site_symmetry_multiplicity
_atom_site_calc_flag
_atom_site_refinement_flags
_atom_site_disorder_assembly
_atom_site_disorder_group
Y1 Y 0.0000 0.0000 0.2500 0.0183(2) Uani 1 6 d S . .
S1 S 0.02848(7) -0.12172(8) 0.213298(16) 0.0250(3) Uani 1 1 d . . .
P1 P 0.16107(8) -0.08084(8) 0.229656(16) 0.0215(3) Uani 1 1 d . . .
C1 C 0.1653(3) -0.1915(3) 0.24135(6) 0.0224(9) Uani 1 1 d . . .
C2 C 0.1717(3) -0.2597(3) 0.22536(7) 0.0355(10) Uani 1 1 d . . .
H2A H 0.1724 -0.2475 0.2087 0.043 Uiso 1 1 calc R . .
C3 C 0.1770(3) -0.3442(3) 0.23317(7) 0.0377(11) Uani 1 1 d . . .
H3A H 0.1821 -0.3893 0.2220 0.045 Uiso 1 1 calc R . .
C4 C 0.1747(3) -0.3632(3) 0.25727(8) 0.0399(11) Uani 1 1 d . . .
H4A H 0.1782 -0.4216 0.2627 0.048 Uiso 1 1 calc R . .
C5 C 0.1673(3) -0.2979(3) 0.27359(7) 0.0358(11) Uani 1 1 d . . .
H5A H 0.1662 -0.3110 0.2902 0.043 Uiso 1 1 calc R . .
C6 C 0.1615(3) -0.2128(3) 0.26557(7) 0.0291(10) Uani 1 1 d . . .
H6A H 0.1548 -0.1687 0.2768 0.035 Uiso 1 1 calc R . .
C7 C 0.2684(3) -0.0277(3) 0.20893(6) 0.0236(9) Uani 1 1 d . . .
C8 C 0.2614(3) 0.0119(3) 0.18669(6) 0.0270(9) Uani 1 1 d . . .
H8A H 0.1995 0.0113 0.1824 0.032 Uiso 1 1 calc R . .
C9 C 0.3437(3) 0.0515(3) 0.17104(6) 0.0339(10) Uani 1 1 d . . .
H9A H 0.3385 0.0778 0.1560 0.041 Uiso 1 1 calc R . .
C10 C 0.4344(3) 0.0528(3) 0.17738(7) 0.0415(12) Uani 1 1 d . . .
H10A H 0.4910 0.0801 0.1666 0.050 Uiso 1 1 calc R . .
C11 C 0.4428(3) 0.0154(3) 0.19883(7) 0.0332(10) Uani 1 1 d . . .
H11A H 0.5052 0.0166 0.2030 0.040 Uiso 1 1 calc R . .
C12 C 0.3607(3) -0.0246(3) 0.21473(7) 0.0283(9) Uani 1 1 d . . .
H12A H 0.3674 -0.0501 0.2298 0.034 Uiso 1 1 calc R . .
N1 N 0.1715(3) 0.0000 0.2500 0.0179(9) Uani 1 2 d S . .

loop_
_atom_site_aniso_label
_atom_site_aniso_U_11
_atom_site_aniso_U_22
_atom_site_aniso_U_33
_atom_site_aniso_U_23
_atom_site_aniso_U_13
_atom_site_aniso_U_12
Y1 0.0170(3) 0.0170(3) 0.0208(5) 0.000 0.000 0.00852(16)
S1 0.0211(6) 0.0272(6) 0.0264(5) -0.0073(4) -0.0023(4) 0.0118(5)
P1 0.0213(6) 0.0198(6) 0.0240(5) -0.0002(4) 0.0011(4) 0.0107(5)
C1 0.022(2) 0.020(2) 0.028(2) 0.0006(17) 0.0010(17) 0.0121(19)
C2 0.048(3) 0.031(3) 0.030(2) -0.0009(19) 0.004(2) 0.023(2)
C3 0.047(3) 0.024(2) 0.045(3) -0.003(2) 0.004(2) 0.020(2)
C4 0.047(3) 0.021(2) 0.061(3) 0.008(2) 0.007(2) 0.024(2)
C5 0.040(3) 0.034(3) 0.036(2) 0.012(2) 0.008(2) 0.021(2)
C6 0.030(2) 0.021(2) 0.036(2) 0.0006(18) 0.0050(18) 0.012(2)
C7 0.024(2) 0.021(2) 0.026(2) -0.0021(17) 0.0031(17) 0.0113(18)
C8 0.026(2) 0.028(2) 0.029(2) -0.0003(18) -0.0018(18) 0.014(2)
C9 0.040(3) 0.038(3) 0.020(2) 0.0101(18) 0.008(2) 0.017(2)
C10 0.035(3) 0.046(3) 0.037(2) 0.005(2) 0.018(2) 0.015(2)
C11 0.018(2) 0.043(3) 0.038(2) 0.000(2) 0.0037(19) 0.015(2)
C12 0.026(2) 0.030(2) 0.030(2) 0.0003(18) -0.0005(18) 0.015(2)
N1 0.0188(18) 0.016(2) 0.018(2) -0.0006(18) -0.0003(9) 0.0078(12)

loop_
_atom_type_symbol
_atom_type_description
_atom_type_scat_dispersion_real
_atom_type_scat_dispersion_imag
_atom_type_scat_source
C C 0.0033 0.0016 'International Tables Vol C Tables 4.2.6.8 and 6.1.1.4'
H H 0.0000 0.0000 'International Tables Vol C Tables 4.2.6.8 and 6.1.1.4'
N N 0.0061 0.0033 'International Tables Vol C Tables 4.2.6.8 and 6.1.1.4'
P P 0.1023 0.0942 'International Tables Vol C Tables 4.2.6.8 and 6.1.1.4'
S S 0.1246 0.1234 'International Tables Vol C Tables 4.2.6.8 and 6.1.1.4'
Y Y -2.7962 3.5667 'International Tables Vol C Tables 4.2.6.8 and 6.1.1.4'

loop_
_geom_angle_atom_site_label_1
_geom_angle_atom_site_label_2
_geom_angle_atom_site_label_3
_geom_angle
_geom_angle_site_symmetry_1
_geom_angle_site_symmetry_3
_geom_angle_publ_flag
N1 Y1 N1 120.000(1) 3 2 ?
N1 Y1 N1 120.0 3 . ?
N1 Y1 N1 120.000(2) 2 . ?
N1 Y1 S1 62.75(2) 3 3 ?
N1 Y1 S1 76.179(19) 2 3 ?
N1 Y1 S1 134.16(2) . 3 ?
N1 Y1 S1 134.16(2) 3 2 ?
N1 Y1 S1 62.755(19) 2 2 ?
N1 Y1 S1 76.18(2) . 2 ?
S1 Y1 S1 75.64(3) 3 2 ?
N1 Y1 S1 134.16(2) 3 5 ?
N1 Y1 S1 76.18(2) 2 5 ?
N1 Y1 S1 62.755(19) . 5 ?
S1 Y1 S1 152.36(4) 3 5 ?
S1 Y1 S1 91.68(4) 2 5 ?
N1 Y1 S1 76.18(2) 3 . ?
N1 Y1 S1 134.16(2) 2 . ?
N1 Y1 S1 62.755(19) . . ?
S1 Y1 S1 75.64(3) 3 . ?
S1 Y1 S1 75.64(3) 2 . ?
S1 Y1 S1 125.51(4) 5 . ?
N1 Y1 S1 62.75(2) 3 6 ?
N1 Y1 S1 134.16(2) 2 6 ?
N1 Y1 S1 76.18(2) . 6 ?
S1 Y1 S1 125.51(4) 3 6 ?
S1 Y1 S1 152.36(4) 2 6 ?
S1 Y1 S1 75.64(3) 5 6 ?
S1 Y1 S1 91.68(4) . 6 ?
N1 Y1 S1 76.18(2) 3 4 ?
N1 Y1 S1 62.755(19) 2 4 ?
N1 Y1 S1 134.16(2) . 4 ?
S1 Y1 S1 91.68(4) 3 4 ?
S1 Y1 S1 125.51(4) 2 4 ?
S1 Y1 S1 75.64(3) 5 4 ?
S1 Y1 S1 152.36(4) . 4 ?
S1 Y1 S1 75.64(3) 6 4 ?
P1 S1 Y1 85.18(4) . . ?
N1 P1 C1 113.19(14) . . ?
N1 P1 C7 113.15(15) . . ?
C1 P1 C7 101.86(17) . . ?
N1 P1 S1 105.43(15) . . ?
C1 P1 S1 111.87(13) . . ?
C7 P1 S1 111.55(13) . . ?
C6 C1 C2 118.1(3) . . ?
C6 C1 P1 123.1(3) . . ?
C2 C1 P1 118.7(3) . . ?
C3 C2 C1 121.4(4) . . ?
C2 C3 C4 119.7(4) . . ?
C3 C4 C5 120.4(4) . . ?
C4 C5 C6 119.6(4) . . ?
C1 C6 C5 120.7(4) . . ?
C12 C7 C8 118.3(3) . . ?
C12 C7 P1 120.6(3) . . ?
C8 C7 P1 121.2(3) . . ?
C9 C8 C7 120.4(4) . . ?
C8 C9 C10 119.8(4) . . ?
C11 C10 C9 120.7(4) . . ?
C10 C11 C12 120.1(4) . . ?
C11 C12 C7 120.8(4) . . ?
P1 N1 P1 147.7(3) . 5 ?
P1 N1 Y1 106.14(14) . . ?
P1 N1 Y1 106.14(14) 5 . ?

loop_
_geom_bond_atom_site_label_1
_geom_bond_atom_site_label_2
_geom_bond_distance
_geom_bond_site_symmetry_2
_geom_bond_publ_flag
Y1 N1 2.560(4) 3 ?
Y1 N1 2.560(4) 2 ?
Y1 N1 2.560(4) . ?
Y1 S1 2.9130(11) 3 ?
Y1 S1 2.9130(11) 2 ?
Y1 S1 2.9130(11) 5 ?
Y1 S1 2.9130(11) . ?
Y1 S1 2.9130(11) 6 ?
Y1 S1 2.9130(11) 4 ?
S1 P1 1.9805(14) . ?
P1 N1 1.6101(15) . ?
P1 C1 1.808(4) . ?
P1 C7 1.810(4) . ?
C1 C6 1.388(5) . ?
C1 C2 1.395(5) . ?
C2 C3 1.373(5) . ?
C3 C4 1.377(5) . ?
C4 C5 1.381(5) . ?
C5 C6 1.391(5) . ?
C7 C12 1.393(5) . ?
C7 C8 1.405(5) . ?
C8 C9 1.380(5) . ?
C9 C10 1.390(5) . ?
C10 C11 1.358(5) . ?
C11 C12 1.387(5) . ?
N1 P1 1.6101(15) 5 ?
